data_4081427
loop_
_publ_author_name
'Wen, Li-Li'
'Wang, Han'
'Wan, Chong-Qing'
'Mak, Thomas C. W.'

_publ_section_title
;
 Silver--Organic Frameworks Containing Ethynediide or Ethynide with
 Ancillary Oligo-\a-sulfanylpyrazinyl and Dimethylsulfoxide Ligands
;
_journal_issue 18
_journal_name_full Organometallics
_journal_page_first 5144
_journal_paper_doi 10.1021/om400706d
_journal_volume 32
_journal_year 2013
_chemical_formula_sum 'C212 H172 Ag24 F24 N24 O28 S18'
_chemical_formula_weight 7125.70
_chemical_name_systematic
; 
 ? 
;
_space_group_IT_number 14
_symmetry_cell_setting monoclinic
_symmetry_space_group_name_Hall '-P 2yn'
_symmetry_space_group_name_H-M 'P 1 21/n 1'
_atom_sites_solution_hydrogens geom
_atom_sites_solution_primary direct
_atom_sites_solution_secondary difmap
_audit_creation_method SHELXL-97
_cell_angle_alpha 90.00
_cell_angle_beta 95.520(2)
_cell_angle_gamma 90.00
_cell_formula_units_Z 1
_cell_length_a 12.7457(12)
_cell_length_b 16.6712(17)
_cell_length_c 27.970(3)
_cell_measurement_temperature 296(2)
_cell_volume 5915.7(10)
_computing_cell_refinement SMART
_computing_data_collection 'SMART (Bruker, 2000)'
_computing_data_reduction 'SAINT (Bruker, 2000)'
_computing_molecular_graphics SHELXTL
_computing_publication_material SHELXTL
_computing_structure_refinement SHELXTL
_computing_structure_solution 'SHELXTL (Bruker, 2000)'
_diffrn_ambient_temperature 296(2)
_diffrn_measured_fraction_theta_full 0.999
_diffrn_measured_fraction_theta_max 0.999
_diffrn_radiation_monochromator graphite
_diffrn_radiation_source 'fine-focus sealed tube'
_diffrn_radiation_type MoK\a
_diffrn_radiation_wavelength 0.71073
_diffrn_reflns_av_R_equivalents 0.0803
_diffrn_reflns_av_sigmaI/netI 0.0516
_diffrn_reflns_limit_h_max 15
_diffrn_reflns_limit_h_min -15
_diffrn_reflns_limit_k_max 19
_diffrn_reflns_limit_k_min -19
_diffrn_reflns_limit_l_max 33
_diffrn_reflns_limit_l_min -33
_diffrn_reflns_number 60543
_diffrn_reflns_theta_full 25.00
_diffrn_reflns_theta_max 25.00
_diffrn_reflns_theta_min 1.46
_exptl_absorpt_coefficient_mu 2.180
_exptl_absorpt_correction_T_max 0.543
_exptl_absorpt_correction_T_min 0.456
_exptl_absorpt_correction_type multi-scan
_exptl_absorpt_process_details 'SADABS; Bruker, 2000'
_exptl_crystal_density_diffrn 2.000
_exptl_crystal_density_method 'not measured'
_exptl_crystal_F_000 3468
_exptl_crystal_size_max 0.26
_exptl_crystal_size_mid 0.24
_exptl_crystal_size_min 0.23
_refine_diff_density_max 1.408
_refine_diff_density_min -1.089
_refine_diff_density_rms 0.214
_refine_ls_extinction_method none
_refine_ls_goodness_of_fit_ref 1.038
_refine_ls_hydrogen_treatment constr
_refine_ls_matrix_type full
_refine_ls_number_parameters 771
_refine_ls_number_reflns 10396
_refine_ls_number_restraints 662
_refine_ls_restrained_S_all 1.055
_refine_ls_R_factor_all 0.0645
_refine_ls_R_factor_gt 0.0560
_refine_ls_shift/su_max 0.001
_refine_ls_shift/su_mean 0.000
_refine_ls_structure_factor_coef Fsqd
_refine_ls_weighting_details 'calc w=1/[\s^2^(Fo^2^)+(0.0912P)^2^+43.4976P] where P=(Fo^2^+2Fc^2^)/3'
_refine_ls_weighting_scheme calc
_refine_ls_wR_factor_gt 0.1484
_refine_ls_wR_factor_ref 0.1555
_reflns_number_gt 9073
_reflns_number_total 10396
_reflns_threshold_expression >2sigma(I)
_cod_data_source_file om400706d_si_002.cif
_cod_data_source_block 4
_cod_depositor_comments
;
The following automatic conversions were performed:

'_symmetry_cell_setting' value 'Monoclinic' changed to 'monoclinic'
according to /home/saulius/struct/CIF-dictionaries/cif_core.dic
dictionary named 'cif_core.dic' version 2.4.2 from 2011-04-26.

Automatic conversion script
Id: cif_fix_values 1891 2012-01-12 08:04:46Z andrius 
;
_cod_original_cell_volume 5915.6(10)
_cod_original_sg_symbol_H-M P21/n
_cod_database_code 4081427

loop_
_symmetry_equiv_pos_as_xyz
'x, y, z'
'-x+1/2, y+1/2, -z+1/2'
'-x, -y, -z'
'x-1/2, -y-1/2, z-1/2'

loop_
_atom_site_label
_atom_site_type_symbol
_atom_site_fract_x
_atom_site_fract_y
_atom_site_fract_z
_atom_site_U_iso_or_equiv
_atom_site_adp_type
_atom_site_occupancy
_atom_site_symmetry_multiplicity
_atom_site_calc_flag
_atom_site_refinement_flags
_atom_site_disorder_assembly
_atom_site_disorder_group
Ag1 Ag 0.00400(4) 0.99948(3) 0.146822(18) 0.02557(15) Uani 1 1 d . . .
Ag2 Ag -0.02296(4) 0.79797(3) 0.08149(2) 0.03025(16) Uani 1 1 d . . .
Ag3 Ag 0.16076(4) 0.89840(3) 0.108429(17) 0.02135(14) Uani 1 1 d . . .
Ag4 Ag 0.11445(4) 1.04318(3) 0.056670(17) 0.02317(15) Uani 1 1 d . . .
Ag5 Ag 0.09747(4) 1.03987(3) -0.049953(17) 0.02020(14) Uani 1 1 d . . .
Ag6 Ag 0.08239(4) 0.88665(3) 0.004605(18) 0.02482(15) Uani 1 1 d . . .
C1 C 0.0388(5) 0.8647(4) 0.1523(2) 0.0249(15) Uani 1 1 d U . .
C2 C -0.0119(5) 0.8339(4) 0.1812(3) 0.0261(15) Uani 1 1 d U . .
C3 C -0.0734(6) 0.7978(4) 0.2163(3) 0.0268(15) Uani 1 1 d U . .
C4 C -0.1782(7) 0.7831(6) 0.2057(3) 0.049(2) Uani 1 1 d U . .
H4 H -0.2105 0.7971 0.1756 0.058 Uiso 1 1 calc R . .
C5 C -0.2373(8) 0.7476(7) 0.2390(4) 0.061(3) Uani 1 1 d U . .
H5 H -0.3087 0.7375 0.2313 0.074 Uiso 1 1 calc R . .
C6 C -0.1903(8) 0.7278(7) 0.2827(4) 0.062(3) Uani 1 1 d U . .
H6 H -0.2291 0.7032 0.3051 0.075 Uiso 1 1 calc R . .
C7 C -0.0858(9) 0.7440(8) 0.2941(4) 0.070(3) Uani 1 1 d U . .
H7 H -0.0548 0.7318 0.3247 0.084 Uiso 1 1 calc R . .
C8 C -0.0256(7) 0.7780(6) 0.2612(3) 0.048(2) Uani 1 1 d U . .
H8 H 0.0459 0.7875 0.2690 0.058 Uiso 1 1 calc R . .
C9 C -0.1710(11) 1.0289(10) 0.2944(5) 0.085(4) Uani 1 1 d U . .
H9A H -0.2342 1.0603 0.2893 0.127 Uiso 1 1 calc R . .
H9B H -0.1404 1.0357 0.3268 0.127 Uiso 1 1 calc R . .
H9C H -0.1876 0.9733 0.2887 0.127 Uiso 1 1 calc R . .
C10 C 0.0251(8) 1.0007(6) 0.2796(4) 0.051(2) Uani 1 1 d U . .
H10A H 0.0052 0.9451 0.2777 0.076 Uiso 1 1 calc R . .
H10B H 0.0427 1.0153 0.3126 0.076 Uiso 1 1 calc R . .
H10C H 0.0851 1.0092 0.2619 0.076 Uiso 1 1 calc R . .
C11 C 0.1959(6) 1.1162(5) 0.1647(3) 0.0333(18) Uani 1 1 d U . .
C12 C 0.2748(7) 1.1727(6) 0.1926(3) 0.046(2) Uani 1 1 d U . .
C13 C -0.1185(14) 0.5654(9) 0.0608(6) 0.099(5) Uani 1 1 d U . .
H13A H -0.1714 0.5756 0.0346 0.148 Uiso 1 1 calc R . .
H13B H -0.1145 0.5089 0.0670 0.148 Uiso 1 1 calc R . .
H13C H -0.0515 0.5843 0.0525 0.148 Uiso 1 1 calc R . .
C14 C -0.0331(11) 0.6027(8) 0.1495(5) 0.073(3) Uani 1 1 d U . .
H14A H 0.0236 0.6214 0.1321 0.110 Uiso 1 1 calc R . .
H14B H -0.0241 0.5465 0.1561 0.110 Uiso 1 1 calc R . .
H14C H -0.0328 0.6317 0.1792 0.110 Uiso 1 1 calc R . .
C15 C 0.1025(5) 1.1454(4) -0.0074(2) 0.0209(14) Uani 1 1 d U . .
C16 C 0.1266(6) 1.2068(5) 0.0140(3) 0.0315(17) Uani 1 1 d U A .
C17 C 0.1506(7) 1.2761(5) 0.0414(3) 0.044(2) Uani 1 1 d DU . .
C18 C 0.2547(10) 1.3046(11) 0.0491(7) 0.082(3) Uani 0.671(10) 1 d PDU A 1
H18 H 0.3093 1.2807 0.0345 0.098 Uiso 0.671(10) 1 calc PR A 1
C19 C 0.2727(14) 1.3709(10) 0.0799(7) 0.082(3) Uani 0.671(10) 1 d PDU A 1
H19 H 0.3414 1.3863 0.0902 0.098 Uiso 0.671(10) 1 calc PR A 1
C21 C 0.0861(13) 1.3847(10) 0.0918(7) 0.082(3) Uani 0.671(10) 1 d PDU A 1
H21 H 0.0314 1.4085 0.1065 0.098 Uiso 0.671(10) 1 calc PR A 1
C22 C 0.0746(13) 1.3158(10) 0.0641(7) 0.082(3) Uani 0.671(10) 1 d PDU A 1
H22 H 0.0073 1.2936 0.0604 0.098 Uiso 0.671(10) 1 calc PR A 1
C18' C 0.2108(16) 1.280(2) 0.0856(5) 0.082(3) Uani 0.329(10) 1 d PDU A 2
H18' H 0.2396 1.2313 0.0967 0.098 Uiso 0.329(10) 1 calc PR A 2
C19' C 0.234(2) 1.3455(13) 0.1157(10) 0.082(3) Uani 0.329(10) 1 d PDU A 2
H19' H 0.2755 1.3436 0.1450 0.098 Uiso 0.329(10) 1 calc PR A 2
C21' C 0.1245(18) 1.421(2) 0.0513(7) 0.082(3) Uani 0.329(10) 1 d PDU A 2
H21' H 0.0958 1.4695 0.0405 0.098 Uiso 0.329(10) 1 calc PR A 2
C22' C 0.1073(19) 1.3498(11) 0.0248(11) 0.082(3) Uani 0.329(10) 1 d PDU A 2
H22' H 0.0661 1.3514 -0.0045 0.098 Uiso 0.329(10) 1 calc PR A 2
C20 C 0.1875(11) 1.4141(10) 0.0953(5) 0.102(5) Uani 1 1 d DU . .
H20 H 0.2001 1.4648 0.1083 0.123 Uiso 1 1 calc R A 1
C23 C 0.2356(5) 0.9441(4) 0.0476(2) 0.0206(14) Uani 1 1 d U . .
C24 C 0.3057(6) 0.9267(4) 0.0236(2) 0.0260(15) Uani 1 1 d U . .
C25 C 0.3885(6) 0.9058(5) -0.0054(3) 0.0275(16) Uani 1 1 d U . .
C26 C 0.4935(6) 0.9095(5) 0.0115(3) 0.0337(17) Uani 1 1 d U . .
H26 H 0.5124 0.9243 0.0432 0.040 Uiso 1 1 calc R . .
C27 C 0.5706(7) 0.8917(5) -0.0177(3) 0.0373(19) Uani 1 1 d U . .
H27 H 0.6409 0.8924 -0.0051 0.045 Uiso 1 1 calc R . .
C28 C 0.5455(8) 0.8731(6) -0.0650(3) 0.050(2) Uani 1 1 d U . .
H28 H 0.5982 0.8639 -0.0851 0.059 Uiso 1 1 calc R . .
C29 C 0.4405(9) 0.8681(8) -0.0823(4) 0.069(3) Uani 1 1 d U . .
H29 H 0.4218 0.8539 -0.1142 0.082 Uiso 1 1 calc R . .
C30 C 0.3649(8) 0.8840(7) -0.0530(3) 0.052(2) Uani 1 1 d U . .
H30 H 0.2945 0.8802 -0.0652 0.062 Uiso 1 1 calc R . .
C31 C 0.0717(5) 0.9234(4) -0.0802(2) 0.0203(13) Uani 1 1 d U . .
C32 C 0.0838(6) 0.8625(4) -0.1023(3) 0.0268(15) Uani 1 1 d U . .
C33 C 0.0969(7) 0.7879(5) -0.1270(3) 0.0351(18) Uani 1 1 d U . .
C34 C 0.0425(7) 0.7738(5) -0.1720(3) 0.0369(18) Uani 1 1 d U . .
H34 H -0.0014 0.8128 -0.1868 0.044 Uiso 1 1 calc R . .
C35 C 0.0549(8) 0.7013(5) -0.1939(4) 0.048(2) Uani 1 1 d U . .
H35 H 0.0171 0.6908 -0.2233 0.058 Uiso 1 1 calc R . .
C36 C 0.1215(10) 0.6445(6) -0.1734(4) 0.062(3) Uani 1 1 d U . .
H36 H 0.1307 0.5966 -0.1895 0.075 Uiso 1 1 calc R . .
C37 C 0.1753(11) 0.6571(7) -0.1292(4) 0.072(3) Uani 1 1 d U . .
H37 H 0.2192 0.6174 -0.1151 0.086 Uiso 1 1 calc R . .
C38 C 0.1639(9) 0.7295(6) -0.1054(4) 0.058(3) Uani 1 1 d U . .
H38 H 0.2006 0.7387 -0.0755 0.069 Uiso 1 1 calc R . .
C39 C 0.3674(6) 1.0596(5) -0.1539(3) 0.0349(18) Uani 1 1 d U . .
C40 C 0.2861(6) 1.0350(5) -0.1282(3) 0.0370(18) Uani 1 1 d U . .
H40 H 0.2557 0.9849 -0.1343 0.044 Uiso 1 1 calc R . .
C41 C 0.2965(6) 1.1532(5) -0.0876(3) 0.0280(16) Uani 1 1 d U . .
H41 H 0.2741 1.1870 -0.0641 0.034 Uiso 1 1 calc R . .
C42 C 0.3759(6) 1.1779(5) -0.1139(3) 0.0301(16) Uani 1 1 d U . .
C43 C 0.5459(6) 1.2714(5) -0.1294(3) 0.0319(17) Uani 1 1 d U . .
C44 C 0.5584(6) 1.3200(5) -0.1649(3) 0.0342(18) Uani 1 1 d U . .
H44 H 0.5051 1.3546 -0.1770 0.041 Uiso 1 1 calc R . .
C45 C 0.7292(6) 1.2676(5) -0.1637(3) 0.0371(19) Uani 1 1 d U . .
H45 H 0.7937 1.2679 -0.1767 0.044 Uiso 1 1 calc R . .
C46 C 0.7168(5) 1.2188(4) -0.1272(2) 0.0184(13) Uani 1 1 d U . .
H46 H 0.7702 1.1848 -0.1145 0.022 Uiso 1 1 calc R . .
C47 C 0.6086(6) 1.0344(5) -0.1689(3) 0.0318(17) Uani 1 1 d U . .
H47 H 0.5923 1.0226 -0.1380 0.038 Uiso 1 1 calc R . .
C48 C 0.7251(6) 1.0704(5) -0.2209(3) 0.0348(17) Uani 1 1 d U . .
H48 H 0.7918 1.0874 -0.2273 0.042 Uiso 1 1 calc R . .
C49 C 0.6499(7) 1.0571(6) -0.2582(3) 0.043(2) Uani 1 1 d U . .
H49 H 0.6681 1.0637 -0.2893 0.052 Uiso 1 1 calc R . .
C50 C 0.5329(6) 1.0257(5) -0.2066(3) 0.0379(19) Uani 1 1 d U . .
C51 C 0.1528(7) 0.7016(5) 0.0352(3) 0.042(2) Uani 1 1 d U B .
F1 F 0.3508(6) 1.1969(6) 0.1681(3) 0.099(3) Uani 1 1 d U . .
F2 F 0.3203(5) 1.1368(4) 0.2328(2) 0.0728(18) Uani 1 1 d U . .
F3 F 0.2298(6) 1.2356(4) 0.2092(3) 0.080(2) Uani 1 1 d U . .
N1 N 0.2507(5) 1.0817(4) -0.0949(2) 0.0281(13) Uani 1 1 d U . .
N2 N 0.4130(5) 1.1305(4) -0.1477(2) 0.0295(14) Uani 1 1 d U . .
N3 N 0.6512(9) 1.3175(6) -0.1831(4) 0.075(3) Uani 1 1 d U . .
N4 N 0.6232(6) 1.2216(5) -0.1098(3) 0.0479(18) Uani 1 1 d U . .
N5 N 0.7050(5) 1.0595(4) -0.1757(2) 0.0286(13) Uani 1 1 d U . .
N6 N 0.5516(6) 1.0352(5) -0.2519(2) 0.0419(17) Uani 1 1 d U . .
O1 O 0.1635(5) 0.7577(4) 0.0079(2) 0.0447(15) Uani 1 1 d U . .
O2 O 0.0904(5) 0.6919(4) 0.0657(2) 0.0481(15) Uani 1 1 d U . .
O3 O -0.1186(5) 1.0260(4) 0.2063(2) 0.0437(14) Uani 1 1 d U . .
O4 O 0.2043(5) 1.1145(4) 0.1212(2) 0.0409(14) Uani 1 1 d U . .
O5 O 0.1335(4) 1.0833(3) 0.18938(19) 0.0350(12) Uani 1 1 d U . .
O6 O -0.1570(5) 0.7020(3) 0.0986(2) 0.0413(14) Uani 1 1 d U . .
S3 S -0.08123(19) 1.06037(15) 0.25474(8) 0.0445(5) Uani 1 1 d U . .
S4 S -0.1536(2) 0.61829(17) 0.11482(16) 0.0783(10) Uani 1 1 d U . .
S2 S 0.40329(18) 0.99402(18) -0.19884(9) 0.0567(7) Uani 1 1 d U . .
S1 S 0.42207(16) 1.27638(13) -0.10544(9) 0.0425(5) Uani 1 1 d U . .
F4 F 0.3258(11) 0.6622(8) 0.0136(5) 0.074(3) Uani 0.50 1 d PU B 1
F5 F 0.2587(17) 0.5975(15) 0.0729(8) 0.070(4) Uani 0.50 1 d PU B 1
F6 F 0.1948(14) 0.5776(10) 0.0017(7) 0.081(5) Uani 0.50 1 d PU B 1
F4' F 0.2257(13) 0.6041(10) -0.0134(6) 0.074(3) Uani 0.50 1 d PU B 2
F5' F 0.2840(17) 0.6082(15) 0.0639(9) 0.070(4) Uani 0.50 1 d PU B 2
F6' F 0.150(2) 0.5579(15) 0.0306(10) 0.138(8) Uani 0.50 1 d PU B 2
C52 C 0.2319(12) 0.6335(8) 0.0301(5) 0.076(3) Uani 1 1 d U . .
S5 S 0.4727(11) 0.4379(9) 0.0864(5) 0.157(5) Uani 0.50 1 d PDU C 1
O7 O 0.5744(17) 0.4833(15) 0.0851(11) 0.136(7) Uani 0.50 1 d PDU C 1
C53 C 0.421(3) 0.423(3) 0.0257(8) 0.165(13) Uani 0.50 1 d PDU C 1
H53A H 0.4016 0.4738 0.0113 0.248 Uiso 0.50 1 calc PR C 1
H53B H 0.3594 0.3893 0.0249 0.248 Uiso 0.50 1 calc PR C 1
H53C H 0.4729 0.3977 0.0083 0.248 Uiso 0.50 1 calc PR C 1
C54 C 0.498(3) 0.3340(11) 0.092(2) 0.193(15) Uani 0.50 1 d PDU C 1
H54A H 0.5061 0.3198 0.1256 0.290 Uiso 0.50 1 calc PR C 1
H54B H 0.5607 0.3210 0.0777 0.290 Uiso 0.50 1 calc PR C 1
H54C H 0.4393 0.3047 0.0764 0.290 Uiso 0.50 1 calc PR C 1
O1W O 0.573(3) 0.4522(19) 0.0655(11) 0.136(7) Uani 0.50 1 d PU D 2

loop_
_atom_site_aniso_label
_atom_site_aniso_U_11
_atom_site_aniso_U_22
_atom_site_aniso_U_33
_atom_site_aniso_U_23
_atom_site_aniso_U_13
_atom_site_aniso_U_12
Ag1 0.0208(3) 0.0339(3) 0.0224(3) -0.0005(2) 0.0040(2) 0.0014(2)
Ag2 0.0264(3) 0.0314(3) 0.0323(3) 0.0063(2) -0.0009(2) -0.0048(2)
Ag3 0.0136(3) 0.0301(3) 0.0209(3) 0.0051(2) 0.00447(19) 0.00032(19)
Ag4 0.0244(3) 0.0259(3) 0.0188(3) 0.00000(19) 0.0001(2) -0.0006(2)
Ag5 0.0179(3) 0.0236(3) 0.0194(3) -0.00278(19) 0.00357(19) -0.00174(19)
Ag6 0.0222(3) 0.0286(3) 0.0236(3) -0.0003(2) 0.0022(2) 0.0001(2)
C1 0.020(3) 0.032(4) 0.022(3) 0.006(3) 0.001(3) -0.004(3)
C2 0.016(3) 0.034(4) 0.028(3) 0.001(3) 0.001(3) 0.001(3)
C3 0.023(4) 0.033(4) 0.025(3) 0.008(3) 0.009(3) -0.001(3)
C4 0.033(4) 0.075(6) 0.040(4) 0.014(4) 0.011(4) -0.002(4)
C5 0.037(5) 0.091(7) 0.059(5) 0.019(5) 0.017(4) -0.011(5)
C6 0.049(5) 0.080(6) 0.061(5) 0.032(4) 0.025(4) -0.002(4)
C7 0.061(5) 0.089(6) 0.062(5) 0.039(5) 0.016(4) 0.009(5)
C8 0.032(4) 0.066(5) 0.048(5) 0.027(4) 0.008(4) 0.005(4)
C9 0.066(6) 0.123(7) 0.068(6) -0.006(5) 0.023(5) 0.000(5)
C10 0.049(5) 0.055(5) 0.049(5) -0.003(4) 0.008(4) 0.003(4)
C11 0.017(4) 0.046(4) 0.036(4) -0.015(3) 0.000(3) -0.002(3)
C12 0.035(4) 0.069(6) 0.037(4) -0.020(4) 0.013(4) -0.015(4)
C13 0.106(8) 0.080(7) 0.110(8) -0.027(7) 0.002(7) -0.004(7)
C14 0.085(7) 0.066(6) 0.069(6) 0.021(5) 0.007(6) 0.005(5)
C15 0.025(3) 0.021(3) 0.017(3) 0.004(3) 0.004(3) -0.004(3)
C16 0.031(4) 0.035(4) 0.029(4) 0.010(3) 0.004(3) -0.003(3)
C17 0.059(5) 0.035(4) 0.037(4) 0.002(3) 0.002(4) -0.010(4)
C18 0.088(4) 0.076(3) 0.081(3) -0.004(3) 0.006(3) -0.006(3)
C19 0.088(4) 0.076(3) 0.081(3) -0.004(3) 0.006(3) -0.006(3)
C21 0.088(4) 0.076(3) 0.081(3) -0.004(3) 0.006(3) -0.006(3)
C22 0.088(4) 0.076(3) 0.081(3) -0.004(3) 0.006(3) -0.006(3)
C18' 0.088(4) 0.076(3) 0.081(3) -0.004(3) 0.006(3) -0.006(3)
C19' 0.088(4) 0.076(3) 0.081(3) -0.004(3) 0.006(3) -0.006(3)
C21' 0.088(4) 0.076(3) 0.081(3) -0.004(3) 0.006(3) -0.006(3)
C22' 0.088(4) 0.076(3) 0.081(3) -0.004(3) 0.006(3) -0.006(3)
C20 0.134(9) 0.096(8) 0.078(7) -0.024(6) 0.018(7) -0.020(7)
C23 0.011(3) 0.029(3) 0.023(3) 0.001(3) 0.006(3) 0.000(2)
C24 0.021(3) 0.032(4) 0.024(3) 0.001(3) -0.001(3) -0.002(3)
C25 0.025(4) 0.031(4) 0.027(3) 0.006(3) 0.007(3) 0.008(3)
C26 0.028(4) 0.044(4) 0.030(4) 0.005(3) 0.009(3) -0.001(3)
C27 0.029(4) 0.048(4) 0.036(4) 0.012(3) 0.011(3) 0.011(3)
C28 0.040(5) 0.067(5) 0.045(5) -0.002(4) 0.017(4) 0.017(4)
C29 0.065(6) 0.095(7) 0.047(5) -0.021(5) 0.013(5) 0.022(5)
C30 0.040(5) 0.076(6) 0.039(4) -0.018(4) 0.001(4) 0.014(4)
C31 0.022(3) 0.026(3) 0.013(3) -0.001(2) 0.001(2) 0.001(3)
C32 0.027(4) 0.029(4) 0.024(3) 0.004(3) 0.001(3) 0.004(3)
C33 0.042(4) 0.030(4) 0.035(4) -0.006(3) 0.011(3) 0.002(3)
C34 0.036(4) 0.037(4) 0.038(4) -0.009(3) 0.004(3) 0.000(3)
C35 0.057(5) 0.039(4) 0.049(5) -0.016(4) 0.003(4) -0.002(4)
C36 0.081(7) 0.037(5) 0.068(6) -0.016(4) 0.003(5) 0.013(5)
C37 0.099(7) 0.049(5) 0.064(6) -0.010(5) -0.007(5) 0.032(5)
C38 0.082(6) 0.043(5) 0.045(5) -0.009(4) -0.006(5) 0.024(5)
C39 0.021(4) 0.054(5) 0.030(4) -0.006(3) 0.002(3) -0.001(3)
C40 0.028(4) 0.043(4) 0.040(4) -0.010(3) 0.005(3) -0.007(3)
C41 0.022(3) 0.035(4) 0.028(3) -0.005(3) 0.004(3) 0.005(3)
C42 0.017(3) 0.043(4) 0.030(4) 0.007(3) 0.000(3) 0.003(3)
C43 0.024(4) 0.038(4) 0.034(4) 0.008(3) 0.005(3) 0.001(3)
C44 0.025(4) 0.038(4) 0.042(4) 0.023(3) 0.014(3) 0.016(3)
C45 0.028(4) 0.038(4) 0.047(4) 0.015(3) 0.018(3) 0.012(3)
C46 0.007(3) 0.026(3) 0.023(3) 0.009(2) 0.003(2) -0.003(2)
C47 0.023(4) 0.048(4) 0.026(3) -0.005(3) 0.009(3) -0.005(3)
C48 0.024(4) 0.051(4) 0.031(4) -0.002(3) 0.005(3) 0.003(3)
C49 0.038(5) 0.066(5) 0.027(4) 0.004(4) 0.008(3) 0.007(4)
C50 0.027(4) 0.053(5) 0.035(4) -0.016(4) 0.006(3) 0.003(3)
C51 0.047(5) 0.037(4) 0.039(4) -0.008(4) -0.008(4) 0.008(4)
F1 0.080(4) 0.145(5) 0.073(4) -0.039(4) 0.022(3) -0.068(4)
F2 0.058(4) 0.092(4) 0.063(4) -0.026(3) -0.023(3) -0.009(3)
F3 0.094(5) 0.061(4) 0.080(4) -0.031(3) -0.014(4) -0.011(3)
N1 0.019(3) 0.039(3) 0.027(3) -0.001(3) 0.005(2) -0.001(3)
N2 0.017(3) 0.045(4) 0.026(3) -0.001(3) -0.001(2) 0.002(3)
N3 0.075(6) 0.078(6) 0.077(6) 0.030(5) 0.027(5) 0.022(5)
N4 0.042(4) 0.053(4) 0.049(4) 0.006(3) 0.009(3) 0.002(3)
N5 0.019(3) 0.040(3) 0.028(3) 0.001(3) 0.007(2) 0.004(3)
N6 0.031(4) 0.066(5) 0.028(3) -0.006(3) -0.002(3) 0.008(3)
O1 0.049(4) 0.040(3) 0.046(3) -0.004(3) 0.011(3) 0.011(3)
O2 0.046(4) 0.038(3) 0.060(4) 0.005(3) 0.006(3) 0.001(3)
O3 0.035(3) 0.067(4) 0.031(3) -0.011(3) 0.010(2) -0.004(3)
O4 0.035(3) 0.054(3) 0.033(3) -0.016(3) 0.001(2) -0.012(3)
O5 0.025(3) 0.046(3) 0.034(3) -0.010(2) 0.003(2) 0.000(2)
O6 0.041(3) 0.036(3) 0.048(3) 0.008(3) 0.011(3) -0.003(2)
S3 0.0456(13) 0.0561(13) 0.0317(10) -0.0124(9) 0.0032(9) 0.0047(10)
S4 0.0524(17) 0.0405(14) 0.144(3) 0.0329(17) 0.0218(18) -0.0051(12)
S2 0.0286(11) 0.0912(19) 0.0522(14) -0.0423(13) 0.0131(10) -0.0183(12)
S1 0.0251(10) 0.0360(11) 0.0693(15) 0.0034(10) 0.0193(10) 0.0041(8)
F4 0.077(5) 0.064(5) 0.084(5) 0.000(4) 0.028(4) 0.036(4)
F5 0.069(6) 0.060(5) 0.081(6) 0.005(4) 0.010(5) 0.024(5)
F6 0.084(7) 0.070(7) 0.090(7) -0.022(6) 0.011(6) -0.005(6)
F4' 0.077(5) 0.064(5) 0.084(5) 0.000(4) 0.028(4) 0.036(4)
F5' 0.069(6) 0.060(5) 0.081(6) 0.005(4) 0.010(5) 0.024(5)
F6' 0.144(11) 0.120(11) 0.151(11) -0.003(9) 0.023(9) 0.010(9)
C52 0.092(7) 0.062(6) 0.073(6) -0.013(5) 0.006(6) 0.021(5)
S5 0.152(11) 0.176(11) 0.143(9) 0.032(9) 0.016(9) -0.009(9)
O7 0.134(7) 0.138(8) 0.136(8) -0.004(5) 0.012(5) 0.000(5)
C53 0.167(16) 0.171(16) 0.156(13) -0.004(10) 0.012(10) 0.006(10)
C54 0.197(18) 0.183(14) 0.198(18) 0.002(10) 0.012(10) 0.004(10)
O1W 0.134(7) 0.138(8) 0.136(8) -0.004(5) 0.012(5) 0.000(5)

loop_
_atom_type_symbol
_atom_type_description
_atom_type_scat_dispersion_real
_atom_type_scat_dispersion_imag
_atom_type_scat_source
C C 0.0033 0.0016 'International Tables Vol C Tables 4.2.6.8 and 6.1.1.4'
H H 0.0000 0.0000 'International Tables Vol C Tables 4.2.6.8 and 6.1.1.4'
N N 0.0061 0.0033 'International Tables Vol C Tables 4.2.6.8 and 6.1.1.4'
O O 0.0106 0.0060 'International Tables Vol C Tables 4.2.6.8 and 6.1.1.4'
F F 0.0171 0.0103 'International Tables Vol C Tables 4.2.6.8 and 6.1.1.4'
S S 0.1246 0.1234 'International Tables Vol C Tables 4.2.6.8 and 6.1.1.4'
Ag Ag -0.8971 1.1015 'International Tables Vol C Tables 4.2.6.8 and 6.1.1.4'

loop_
_geom_angle_atom_site_label_1
_geom_angle_atom_site_label_2
_geom_angle_atom_site_label_3
_geom_angle
_geom_angle_site_symmetry_1
_geom_angle_site_symmetry_3
C1 Ag1 O5 114.8(2) . .
C1 Ag1 C31 129.8(2) . 3_575
O5 Ag1 C31 106.3(2) . 3_575
C1 Ag1 O3 105.4(2) . .
O5 Ag1 O3 90.64(19) . .
C31 Ag1 O3 101.5(2) 3_575 .
C1 Ag1 Ag3 47.04(17) . .
O5 Ag1 Ag3 93.26(13) . .
C31 Ag1 Ag3 105.35(16) 3_575 .
O3 Ag1 Ag3 150.58(16) . .
C1 Ag1 Ag5 84.74(17) . 3_575
O5 Ag1 Ag5 143.60(14) . 3_575
C31 Ag1 Ag5 45.39(16) 3_575 3_575
O3 Ag1 Ag5 114.45(14) . 3_575
Ag3 Ag1 Ag5 77.769(19) . 3_575
C1 Ag1 Ag4 100.63(17) . .
O5 Ag1 Ag4 85.51(13) . .
C31 Ag1 Ag4 54.42(16) 3_575 .
O3 Ag1 Ag4 152.76(16) . .
Ag3 Ag1 Ag4 56.660(17) . .
Ag5 Ag1 Ag4 59.930(18) 3_575 .
C1 Ag2 O2 110.7(2) . .
C1 Ag2 C15 128.3(2) . 3_575
O2 Ag2 C15 110.4(2) . 3_575
C1 Ag2 O6 109.5(2) . .
O2 Ag2 O6 89.9(2) . .
C15 Ag2 O6 100.5(2) 3_575 .
C1 Ag2 Ag3 46.55(17) . .
O2 Ag2 Ag3 89.30(16) . .
C15 Ag2 Ag3 104.93(16) 3_575 .
O6 Ag2 Ag3 153.09(15) . .
C1 Ag2 Ag5 83.72(18) . 3_575
O2 Ag2 Ag5 144.37(16) . 3_575
C15 Ag2 Ag5 44.93(16) 3_575 3_575
O6 Ag2 Ag5 116.66(14) . 3_575
Ag3 Ag2 Ag5 77.30(2) . 3_575
C1 Ag2 Ag6 103.44(17) . .
O2 Ag2 Ag6 84.90(16) . .
C15 Ag2 Ag6 51.44(16) 3_575 .
O6 Ag2 Ag6 146.36(15) . .
Ag3 Ag2 Ag6 60.236(18) . .
Ag5 Ag2 Ag6 59.722(18) 3_575 .
C1 Ag3 C23 159.8(3) . .
C1 Ag3 N5 97.1(2) . 3_675
C23 Ag3 N5 99.8(2) . 3_675
C1 Ag3 C46 98.4(2) . 3_675
C23 Ag3 C46 97.2(2) . 3_675
N5 Ag3 C46 72.5(2) 3_675 3_675
C1 Ag3 Ag4 112.74(19) . .
C23 Ag3 Ag4 52.27(18) . .
N5 Ag3 Ag4 103.67(15) 3_675 .
C46 Ag3 Ag4 148.83(14) 3_675 .
C1 Ag3 Ag1 51.5(2) . .
C23 Ag3 Ag1 117.23(18) . .
N5 Ag3 Ag1 90.24(14) 3_675 .
C46 Ag3 Ag1 143.89(14) 3_675 .
Ag4 Ag3 Ag1 65.092(19) . .
C1 Ag3 Ag2 52.38(19) . .
C23 Ag3 Ag2 113.70(18) . .
N5 Ag3 Ag2 145.45(14) 3_675 .
C46 Ag3 Ag2 94.25(14) 3_675 .
Ag4 Ag3 Ag2 103.48(2) . .
Ag1 Ag3 Ag2 82.22(2) . .
C1 Ag3 Ag6 110.23(19) . .
C23 Ag3 Ag6 52.47(18) . .
N5 Ag3 Ag6 152.23(14) 3_675 .
C46 Ag3 Ag6 107.06(15) 3_675 .
Ag4 Ag3 Ag6 61.795(18) . .
Ag1 Ag3 Ag6 102.74(2) . .
Ag2 Ag3 Ag6 61.709(18) . .
C23 Ag4 O4 99.5(2) . .
C23 Ag4 C15 114.3(2) . .
O4 Ag4 C15 101.5(2) . .
C23 Ag4 C31 146.0(2) . 3_575
O4 Ag4 C31 95.0(2) . 3_575
C15 Ag4 C31 92.4(2) . 3_575
C23 Ag4 Ag3 48.44(16) . .
O4 Ag4 Ag3 88.66(16) . .
C15 Ag4 Ag3 161.83(16) . .
C31 Ag4 Ag3 101.79(15) 3_575 .
C23 Ag4 Ag5 81.95(16) . .
O4 Ag4 Ag5 139.41(15) . .
C15 Ag4 Ag5 44.73(16) . .
C31 Ag4 Ag5 106.23(14) 3_575 .
Ag3 Ag4 Ag5 119.10(2) . .
C23 Ag4 Ag6 51.73(17) . .
O4 Ag4 Ag6 147.40(16) . .
C15 Ag4 Ag6 104.59(16) . .
C31 Ag4 Ag6 103.06(15) 3_575 .
Ag3 Ag4 Ag6 61.368(19) . .
Ag5 Ag4 Ag6 60.168(17) . .
C23 Ag4 Ag5 105.70(17) . 3_575
O4 Ag4 Ag5 129.94(14) . 3_575
C15 Ag4 Ag5 106.17(16) . 3_575
C31 Ag4 Ag5 43.79(15) 3_575 3_575
Ag3 Ag4 Ag5 77.510(19) . 3_575
Ag5 Ag4 Ag5 87.177(19) . 3_575
Ag6 Ag4 Ag5 59.476(17) . 3_575
C23 Ag4 Ag1 106.58(16) . .
O4 Ag4 Ag1 73.79(15) . .
C15 Ag4 Ag1 138.98(16) . .
C31 Ag4 Ag1 48.84(14) 3_575 .
Ag3 Ag4 Ag1 58.248(17) . .
Ag5 Ag4 Ag1 145.08(2) . .
Ag6 Ag4 Ag1 98.03(2) . .
Ag5 Ag4 Ag1 57.909(17) 3_575 .
C23 Ag4 Ag6 136.27(17) . 3_575
O4 Ag4 Ag6 122.34(16) . 3_575
C15 Ag4 Ag6 49.68(16) . 3_575
C31 Ag4 Ag6 49.48(14) 3_575 3_575
Ag3 Ag4 Ag6 135.41(2) . 3_575
Ag5 Ag4 Ag6 58.621(17) . 3_575
Ag6 Ag4 Ag6 89.70(2) . 3_575
Ag5 Ag4 Ag6 58.164(17) 3_575 3_575
Ag1 Ag4 Ag6 97.53(2) . 3_575
C15 Ag5 C31 166.8(2) . .
C15 Ag5 N1 93.8(2) . .
C31 Ag5 N1 98.8(2) . .
C15 Ag5 Ag1 133.14(18) . 3_575
C31 Ag5 Ag1 53.01(17) . 3_575
N1 Ag5 Ag1 84.07(14) . 3_575
C15 Ag5 Ag4 54.98(17) . .
C31 Ag5 Ag4 114.11(17) . .
N1 Ag5 Ag4 120.67(14) . .
Ag1 Ag5 Ag4 154.97(2) 3_575 .
C15 Ag5 Ag2 53.37(18) . 3_575
C31 Ag5 Ag2 132.76(17) . 3_575
N1 Ag5 Ag2 80.85(15) . 3_575
Ag1 Ag5 Ag2 80.27(2) 3_575 3_575
Ag4 Ag5 Ag2 105.76(2) . 3_575
C15 Ag5 Ag6 53.47(18) . 3_575
C31 Ag5 Ag6 116.53(18) . 3_575
N1 Ag5 Ag6 139.57(15) . 3_575
Ag1 Ag5 Ag6 101.18(2) 3_575 3_575
Ag4 Ag5 Ag6 63.306(18) . 3_575
Ag2 Ag5 Ag6 61.086(18) 3_575 3_575
C15 Ag5 Ag6 114.97(17) . .
C31 Ag5 Ag6 53.76(17) . .
N1 Ag5 Ag6 125.57(15) . .
Ag1 Ag5 Ag6 103.52(2) 3_575 .
Ag4 Ag5 Ag6 60.371(17) . .
Ag2 Ag5 Ag6 153.40(2) 3_575 .
Ag6 Ag5 Ag6 92.52(2) 3_575 .
C15 Ag5 Ag4 113.14(18) . 3_575
C31 Ag5 Ag4 57.00(18) . 3_575
N1 Ag5 Ag4 145.70(14) . 3_575
Ag1 Ag5 Ag4 62.161(17) 3_575 3_575
Ag4 Ag5 Ag4 92.823(19) . 3_575
Ag2 Ag5 Ag4 98.05(2) 3_575 3_575
Ag6 Ag5 Ag4 59.798(18) 3_575 3_575
Ag6 Ag5 Ag4 62.611(17) . 3_575
O1 Ag6 C23 90.7(2) . .
O1 Ag6 C15 102.7(2) . 3_575
C23 Ag6 C15 145.1(2) . 3_575
O1 Ag6 C31 104.3(2) . .
C23 Ag6 C31 110.8(2) . .
C15 Ag6 C31 97.1(2) 3_575 .
O1 Ag6 Ag3 85.32(15) . .
C23 Ag6 Ag3 45.93(15) . .
C15 Ag6 Ag3 102.59(15) 3_575 .
C31 Ag6 Ag3 155.66(16) . .
O1 Ag6 Ag5 134.53(15) . 3_575
C23 Ag6 Ag5 104.19(16) . 3_575
C15 Ag6 Ag5 44.64(16) 3_575 3_575
C31 Ag6 Ag5 109.65(16) . 3_575
Ag3 Ag6 Ag5 76.036(19) . 3_575
O1 Ag6 Ag5 137.81(15) . .
C23 Ag6 Ag5 79.91(16) . .
C15 Ag6 Ag5 108.36(15) 3_575 .
C31 Ag6 Ag5 44.79(16) . .
Ag3 Ag6 Ag5 114.10(2) . .
Ag5 Ag6 Ag5 87.48(2) 3_575 .
O1 Ag6 Ag4 136.74(16) . .
C23 Ag6 Ag4 48.75(16) . .
C15 Ag6 Ag4 105.26(16) 3_575 .
C31 Ag6 Ag4 104.24(16) . .
Ag3 Ag6 Ag4 56.836(17) . .
Ag5 Ag6 Ag4 60.725(17) 3_575 .
Ag5 Ag6 Ag4 59.461(18) . .
O1 Ag6 Ag2 75.68(15) . .
C23 Ag6 Ag2 103.60(16) . .
C15 Ag6 Ag2 50.99(15) 3_575 .
C31 Ag6 Ag2 145.64(16) . .
Ag3 Ag6 Ag2 58.055(18) . .
Ag5 Ag6 Ag2 59.192(18) 3_575 .
Ag5 Ag6 Ag2 146.50(2) . .
Ag4 Ag6 Ag2 97.42(2) . .
O1 Ag6 Ag4 132.92(16) . 3_575
C23 Ag6 Ag4 134.32(16) . 3_575
C15 Ag6 Ag4 50.88(15) 3_575 3_575
C31 Ag6 Ag4 53.59(16) . 3_575
Ag3 Ag6 Ag4 133.20(2) . 3_575
Ag5 Ag6 Ag4 58.073(17) 3_575 3_575
Ag5 Ag6 Ag4 59.225(17) . 3_575
Ag4 Ag6 Ag4 90.30(2) . 3_575
Ag2 Ag6 Ag4 100.65(2) . 3_575
C2 C1 Ag3 164.9(6) . .
C2 C1 Ag1 110.6(6) . .
Ag3 C1 Ag1 81.5(2) . .
C2 C1 Ag2 102.0(5) . .
Ag3 C1 Ag2 81.1(2) . .
Ag1 C1 Ag2 111.3(3) . .
C1 C2 C3 179.2(8) . .
C4 C3 C8 119.6(7) . .
C4 C3 C2 120.6(7) . .
C8 C3 C2 119.8(7) . .
C3 C4 C5 120.9(9) . .
C3 C4 H4 119.5 . .
C5 C4 H4 119.5 . .
C6 C5 C4 119.4(10) . .
C6 C5 H5 120.3 . .
C4 C5 H5 120.3 . .
C5 C6 C7 120.1(9) . .
C5 C6 H6 120.0 . .
C7 C6 H6 120.0 . .
C6 C7 C8 121.3(10) . .
C6 C7 H7 119.4 . .
C8 C7 H7 119.4 . .
C7 C8 C3 118.7(9) . .
C7 C8 H8 120.6 . .
C3 C8 H8 120.6 . .
S3 C9 H9A 109.5 . .
S3 C9 H9B 109.5 . .
H9A C9 H9B 109.5 . .
S3 C9 H9C 109.5 . .
H9A C9 H9C 109.5 . .
H9B C9 H9C 109.5 . .
S3 C10 H10A 109.5 . .
S3 C10 H10B 109.5 . .
H10A C10 H10B 109.5 . .
S3 C10 H10C 109.5 . .
H10A C10 H10C 109.5 . .
H10B C10 H10C 109.5 . .
O4 C11 O5 131.7(7) . .
O4 C11 C12 113.7(7) . .
O5 C11 C12 114.5(7) . .
F3 C12 F1 108.3(9) . .
F3 C12 F2 103.2(7) . .
F1 C12 F2 107.1(9) . .
F3 C12 C11 112.7(8) . .
F1 C12 C11 113.9(7) . .
F2 C12 C11 111.0(8) . .
S4 C13 H13A 109.5 . .
S4 C13 H13B 109.5 . .
H13A C13 H13B 109.5 . .
S4 C13 H13C 109.5 . .
H13A C13 H13C 109.5 . .
H13B C13 H13C 109.5 . .
S4 C14 H14A 109.5 . .
S4 C14 H14B 109.5 . .
H14A C14 H14B 109.5 . .
S4 C14 H14C 109.5 . .
H14A C14 H14C 109.5 . .
H14B C14 H14C 109.5 . .
C16 C15 Ag5 166.3(6) . .
C16 C15 Ag2 99.2(5) . 3_575
Ag5 C15 Ag2 81.7(2) . 3_575
C16 C15 Ag6 111.7(6) . 3_575
Ag5 C15 Ag6 81.9(2) . 3_575
Ag2 C15 Ag6 77.6(2) 3_575 3_575
C16 C15 Ag4 103.2(5) . .
Ag5 C15 Ag4 80.3(2) . .
Ag2 C15 Ag4 152.5(3) 3_575 .
Ag6 C15 Ag4 79.43(19) 3_575 .
C15 C16 C17 176.1(8) . .
C22 C17 C18' 85.5(15) . .
C22 C17 C16 121.3(10) . .
C18' C17 C16 126.4(16) . .
C22 C17 C18 117.6(13) . .
C18' C17 C18 54.4(12) . .
C16 C17 C18 120.9(10) . .
C22 C17 C22' 57.4(14) . .
C18' C17 C22' 115(2) . .
C16 C17 C22' 118.7(15) . .
C18 C17 C22' 95.2(14) . .
C17 C18 C19 117.0(15) . .
C17 C18 H18 121.5 . .
C19 C18 H18 121.5 . .
C20 C19 C18 120.3(17) . .
C20 C19 H19 119.9 . .
C18 C19 H19 119.9 . .
C20 C21 C22 112.5(17) . .
C20 C21 H21 123.8 . .
C22 C21 H21 123.8 . .
C17 C22 C21 127.9(16) . .
C17 C22 H22 116.1 . .
C21 C22 H22 116.1 . .
C17 C18' C19' 130(3) . .
C17 C18' H18' 115.1 . .
C19' C18' H18' 115.1 . .
C20 C19' C18' 110(3) . .
C20 C19' H19' 125.1 . .
C18' C19' H19' 125.1 . .
C22' C21' C20 116(3) . .
C22' C21' H21' 121.9 . .
C20 C21' H21' 121.9 . .
C21' C22' C17 122(3) . .
C21' C22' H22' 119.1 . .
C17 C22' H22' 119.1 . .
C21 C20 C19' 95.8(16) . .
C21 C20 C19 123.1(16) . .
C19' C20 C19 52.3(14) . .
C21 C20 C21' 60.9(14) . .
C19' C20 C21' 128(2) . .
C19 C20 C21' 99.6(16) . .
C21 C20 H20 118.5 . .
C19' C20 H20 122.4 . .
C19 C20 H20 118.5 . .
C21' C20 H20 109.5 . .
C24 C23 Ag3 139.3(6) . .
C24 C23 Ag4 141.3(6) . .
Ag3 C23 Ag4 79.3(2) . .
C24 C23 Ag6 103.7(5) . .
Ag3 C23 Ag6 81.6(2) . .
Ag4 C23 Ag6 79.5(2) . .
C23 C24 C25 179.4(8) . .
C26 C25 C30 117.1(7) . .
C26 C25 C24 122.6(7) . .
C30 C25 C24 120.3(7) . .
C27 C26 C25 121.1(8) . .
C27 C26 H26 119.4 . .
C25 C26 H26 119.4 . .
C26 C27 C28 120.8(8) . .
C26 C27 H27 119.6 . .
C28 C27 H27 119.6 . .
C27 C28 C29 118.8(8) . .
C27 C28 H28 120.6 . .
C29 C28 H28 120.6 . .
C30 C29 C28 119.9(10) . .
C30 C29 H29 120.0 . .
C28 C29 H29 120.0 . .
C29 C30 C25 122.3(10) . .
C29 C30 H30 118.9 . .
C25 C30 H30 118.9 . .
C32 C31 Ag5 161.4(6) . .
C32 C31 Ag1 96.6(5) . 3_575
Ag5 C31 Ag1 81.6(2) . 3_575
C32 C31 Ag6 106.8(5) . .
Ag5 C31 Ag6 81.5(2) . .
Ag1 C31 Ag6 150.9(3) 3_575 .
C32 C31 Ag4 118.6(5) . 3_575
Ag5 C31 Ag4 79.2(2) . 3_575
Ag1 C31 Ag4 76.74(19) 3_575 3_575
Ag6 C31 Ag4 76.93(18) . 3_575
C31 C32 C33 177.6(8) . .
C38 C33 C34 120.2(8) . .
C38 C33 C32 119.3(8) . .
C34 C33 C32 120.5(7) . .
C35 C34 C33 118.9(8) . .
C35 C34 H34 120.6 . .
C33 C34 H34 120.6 . .
C36 C35 C34 121.2(9) . .
C36 C35 H35 119.4 . .
C34 C35 H35 119.4 . .
C35 C36 C37 120.7(9) . .
C35 C36 H36 119.6 . .
C37 C36 H36 119.6 . .
C36 C37 C38 119.9(10) . .
C36 C37 H37 120.1 . .
C38 C37 H37 120.1 . .
C37 C38 C33 119.1(9) . .
C37 C38 H38 120.5 . .
C33 C38 H38 120.5 . .
N2 C39 C40 122.7(7) . .
N2 C39 S2 120.6(6) . .
C40 C39 S2 116.6(6) . .
N1 C40 C39 121.0(8) . .
N1 C40 H40 119.5 . .
C39 C40 H40 119.5 . .
N1 C41 C42 121.4(7) . .
N1 C41 H41 119.3 . .
C42 C41 H41 119.3 . .
N2 C42 C41 121.7(7) . .
N2 C42 S1 120.5(6) . .
C41 C42 S1 117.7(6) . .
C44 C43 N4 123.3(7) . .
C44 C43 S1 115.9(6) . .
N4 C43 S1 120.7(6) . .
C43 C44 N3 116.7(8) . .
C43 C44 H44 121.6 . .
N3 C44 H44 121.6 . .
C46 C45 N3 122.8(8) . .
C46 C45 H45 118.6 . .
N3 C45 H45 118.6 . .
C45 C46 N4 115.9(7) . .
C45 C46 Ag3 121.1(5) . 3_675
N4 C46 Ag3 120.6(5) . 3_675
C45 C46 H46 122.0 . .
N4 C46 H46 122.0 . .
Ag3 C46 H46 14.8 3_675 .
N5 C47 C50 121.1(7) . .
N5 C47 H47 119.4 . .
C50 C47 H47 119.4 . .
N5 C48 C49 121.4(8) . .
N5 C48 H48 119.3 . .
C49 C48 H48 119.3 . .
N6 C49 C48 122.9(8) . .
N6 C49 H49 118.6 . .
C48 C49 H49 118.6 . .
N6 C50 C47 123.3(8) . .
N6 C50 S2 114.2(6) . .
C47 C50 S2 122.3(6) . .
O1 C51 O2 130.7(8) . .
O1 C51 C52 113.1(9) . .
O2 C51 C52 116.1(9) . .
C40 N1 C41 117.3(6) . .
C40 N1 Ag5 121.3(5) . .
C41 N1 Ag5 121.3(5) . .
C39 N2 C42 115.9(7) . .
C44 N3 C45 120.4(8) . .
C46 N4 C43 120.9(7) . .
C48 N5 C47 116.4(7) . .
C48 N5 Ag3 119.6(5) . 3_675
C47 N5 Ag3 123.5(5) . 3_675
C50 N6 C49 114.7(7) . .
C51 O1 Ag6 129.7(6) . .
C51 O2 Ag2 118.7(6) . .
S3 O3 Ag1 121.1(3) . .
C11 O4 Ag4 133.1(5) . .
C11 O5 Ag1 115.7(5) . .
S4 O6 Ag2 133.6(4) . .
O3 S3 C9 106.6(6) . .
O3 S3 C10 107.6(4) . .
C9 S3 C10 96.0(6) . .
O6 S4 C14 108.0(5) . .
O6 S4 C13 101.8(6) . .
C14 S4 C13 96.6(7) . .
C39 S2 C50 102.3(4) . .
C42 S1 C43 101.8(4) . .
F5' C52 F6 112.4(18) . .
F5' C52 F4' 126.1(17) . .
F6 C52 F4' 33.5(10) . .
F5' C52 F5 19.6(17) . .
F6 C52 F5 105.7(17) . .
F4' C52 F5 130.0(16) . .
F5' C52 F4 87.3(15) . .
F6 C52 F4 108.5(14) . .
F4' C52 F4 78.5(13) . .
F5 C52 F4 106.9(15) . .
F5' C52 C51 121.0(15) . .
F6 C52 C51 112.9(13) . .
F4' C52 C51 112.6(12) . .
F5 C52 C51 111.0(14) . .
F4 C52 C51 111.5(11) . .
F5' C52 F6' 91.7(17) . .
F6 C52 F6' 41.5(12) . .
F4' C52 F6' 74.8(14) . .
F5 C52 F6' 76.0(16) . .
F4 C52 F6' 145.9(14) . .
C51 C52 F6' 98.1(12) . .
O7 S5 C54 110.4(13) . .
O7 S5 C53 106.9(12) . .
C54 S5 C53 90(3) . .
S5 C53 H53A 109.5 . .
S5 C53 H53B 109.5 . .
H53A C53 H53B 109.5 . .
S5 C53 H53C 109.5 . .
H53A C53 H53C 109.5 . .
H53B C53 H53C 109.5 . .
S5 C54 H54A 109.5 . .
S5 C54 H54B 109.5 . .
H54A C54 H54B 109.5 . .
S5 C54 H54C 109.5 . .
H54A C54 H54C 109.5 . .
H54B C54 H54C 109.5 . .

loop_
_geom_bond_atom_site_label_1
_geom_bond_atom_site_label_2
_geom_bond_distance
_geom_bond_site_symmetry_2
Ag1 C1 2.293(7) .
Ag1 O5 2.390(5) .
Ag1 C31 2.391(6) 3_575
Ag1 O3 2.431(6) .
Ag1 Ag3 2.8978(7) .
Ag1 Ag5 2.9614(7) 3_575
Ag1 Ag4 3.0909(8) .
Ag2 C1 2.340(7) .
Ag2 O2 2.353(6) .
Ag2 C15 2.409(6) 3_575
Ag2 O6 2.422(6) .
Ag2 Ag3 2.9180(8) .
Ag2 Ag5 2.9711(8) 3_575
Ag2 Ag6 3.0280(8) .
Ag3 C1 2.145(7) .
Ag3 C23 2.168(6) .
Ag3 N5 2.518(6) 3_675
Ag3 C46 2.525(7) 3_675
Ag3 Ag4 2.8470(7) .
Ag3 Ag6 2.9851(8) .
Ag4 C23 2.292(7) .
Ag4 O4 2.364(5) .
Ag4 C15 2.467(6) .
Ag4 C31 2.583(7) 3_575
Ag4 Ag5 2.9697(7) .
Ag4 Ag6 2.9972(8) .
Ag4 Ag5 3.0250(8) 3_575
Ag4 Ag6 3.1261(8) 3_575
Ag5 C15 2.120(7) .
Ag5 C31 2.131(7) .
Ag5 N1 2.520(6) .
Ag5 Ag1 2.9614(7) 3_575
Ag5 Ag2 2.9711(8) 3_575
Ag5 Ag6 2.9873(7) 3_575
Ag5 Ag6 2.9911(8) .
Ag5 Ag4 3.0250(8) 3_575
Ag6 O1 2.383(6) .
Ag6 C23 2.393(7) .
Ag6 C15 2.425(7) 3_575
Ag6 C31 2.439(6) .
Ag6 Ag5 2.9873(7) 3_575
Ag6 Ag4 3.1261(8) 3_575
C1 C2 1.200(10) .
C2 C3 1.446(10) .
C3 C4 1.363(12) .
C3 C8 1.381(11) .
C4 C5 1.386(13) .
C4 H4 0.9300 .
C5 C6 1.348(15) .
C5 H5 0.9300 .
C6 C7 1.367(16) .
C6 H6 0.9300 .
C7 C8 1.375(13) .
C7 H7 0.9300 .
C8 H8 0.9300 .
C9 S3 1.748(13) .
C9 H9A 0.9600 .
C9 H9B 0.9600 .
C9 H9C 0.9600 .
C10 S3 1.769(10) .
C10 H10A 0.9600 .
C10 H10B 0.9600 .
C10 H10C 0.9600 .
C11 O4 1.231(10) .
C11 O5 1.232(10) .
C11 C12 1.535(11) .
C12 F3 1.302(12) .
C12 F1 1.303(11) .
C12 F2 1.353(12) .
C13 S4 1.842(16) .
C13 H13A 0.9600 .
C13 H13B 0.9600 .
C13 H13C 0.9600 .
C14 S4 1.755(13) .
C14 H14A 0.9600 .
C14 H14B 0.9600 .
C14 H14C 0.9600 .
C15 C16 1.212(11) .
C15 Ag2 2.409(6) 3_575
C15 Ag6 2.425(7) 3_575
C16 C17 1.405(12) .
C17 C22 1.378(8) .
C17 C18' 1.391(9) .
C17 C18 1.406(8) .
C17 C22' 1.406(9) .
C18 C19 1.407(8) .
C18 H18 0.9300 .
C19 C20 1.404(8) .
C19 H19 0.9300 .
C21 C20 1.377(8) .
C21 C22 1.386(8) .
C21 H21 0.9300 .
C22 H22 0.9300 .
C18' C19' 1.396(9) .
C18' H18' 0.9300 .
C19' C20 1.388(9) .
C19' H19' 0.9300 .
C21' C22' 1.402(9) .
C21' C20 1.406(9) .
C21' H21' 0.9300 .
C22' H22' 0.9300 .
C20 H20 0.9300 .
C23 C24 1.202(10) .
C24 C25 1.435(10) .
C25 C26 1.377(11) .
C25 C30 1.385(12) .
C26 C27 1.367(11) .
C26 H26 0.9300 .
C27 C28 1.367(13) .
C27 H27 0.9300 .
C28 C29 1.382(15) .
C28 H28 0.9300 .
C29 C30 1.350(14) .
C29 H29 0.9300 .
C30 H30 0.9300 .
C31 C32 1.206(10) .
C31 Ag1 2.391(6) 3_575
C31 Ag4 2.583(7) 3_575
C32 C33 1.441(10) .
C33 C38 1.394(13) .
C33 C34 1.396(12) .
C34 C35 1.371(12) .
C34 H34 0.9300 .
C35 C36 1.362(15) .
C35 H35 0.9300 .
C36 C37 1.370(16) .
C36 H36 0.9300 .
C37 C38 1.392(14) .
C37 H37 0.9300 .
C38 H38 0.9300 .
C39 N2 1.321(11) .
C39 C40 1.379(12) .
C39 S2 1.759(8) .
C40 N1 1.327(10) .
C40 H40 0.9300 .
C41 N1 1.333(10) .
C41 C42 1.371(10) .
C41 H41 0.9300 .
C42 N2 1.351(10) .
C42 S1 1.753(8) .
C43 C44 1.303(11) .
C43 N4 1.362(11) .
C43 S1 1.775(8) .
C44 N3 1.333(12) .
C44 H44 0.9300 .
C45 C46 1.328(10) .
C45 N3 1.368(12) .
C45 H45 0.9300 .
C46 N4 1.332(10) .
C46 Ag3 2.525(7) 3_675
C46 H46 0.9300 .
C47 N5 1.329(10) .
C47 C50 1.367(11) .
C47 H47 0.9300 .
C48 N5 1.325(10) .
C48 C49 1.365(12) .
C48 H48 0.9300 .
C49 N6 1.334(12) .
C49 H49 0.9300 .
C50 N6 1.319(11) .
C50 S2 1.768(9) .
C51 O1 1.224(11) .
C51 O2 1.230(12) .
C51 C52 1.534(15) .
N5 Ag3 2.518(6) 3_675
O3 S3 1.505(6) .
O6 S4 1.466(6) .
F4 C52 1.41(2) .
F5 C52 1.35(3) .
F6 C52 1.29(2) .
F4' C52 1.31(2) .
F5' C52 1.18(3) .
F6' C52 1.64(3) .
S5 O7 1.504(10) .
S5 C54 1.765(10) .
S5 C53 1.778(10) .
C53 H53A 0.9600 .
C53 H53B 0.9600 .
C53 H53C 0.9600 .
C54 H54A 0.9600 .
C54 H54B 0.9600 .
C54 H54C 0.9600 .
